data_7002205
loop_
_publ_author_name
'Liu, Jing-Xin'
'Dong, Chun-Hong'
'Long, La-Sheng'
'Huang, Rong-Bin'
'Zheng, Lan-Sun'

_publ_section_title
;
 From 1D zigzag chain to 1D tubular structure, weak field
 ligand-dependent assembly of cucurbit[6]uril-based tubular
 coordination polymer
;
_journal_issue 36
_journal_name_full 'Dalton Transactions'
_journal_page_first 7344
_journal_page_last 7346
_journal_paper_doi 10.1039/b904041b
_journal_year 2009
_chemical_absolute_configuration rm
_chemical_formula_moiety '[Cu(H2O)4(cucurbit[6]uril)](NO3)2(H2O)8'
_chemical_formula_sum 'C36 H60 Cu N26 O30'
_chemical_formula_weight 1400.64
_chemical_name_systematic
;
?
;
_space_group_IT_number 19
_symmetry_cell_setting orthorhombic
_symmetry_space_group_name_Hall 'P 2ac 2ab'
_symmetry_space_group_name_H-M 'P 21 21 21'
_atom_sites_solution_hydrogens geom
_atom_sites_solution_primary direct
_atom_sites_solution_secondary difmap
_audit_creation_method SHELXL-97
_cell_angle_alpha 90.00
_cell_angle_beta 90.00
_cell_angle_gamma 90.00
_cell_formula_units_Z 4
_cell_length_a 11.559(2)
_cell_length_b 15.852(3)
_cell_length_c 30.320(5)
_cell_measurement_reflns_used 8898
_cell_measurement_temperature 298(2)
_cell_measurement_theta_max 27.23
_cell_measurement_theta_min 2.22
_cell_volume 5555.6(17)
_computing_cell_refinement 'SHELXTL-Plus (Sheldrick, 1990)'
_computing_data_collection 'SHELXTL-Plus (Sheldrick, 1990)'
_computing_data_reduction 'SHELXTL-Plus (Sheldrick, 1990)'
_computing_molecular_graphics 'SHELXTL, V.5.0 (Sheldrick, 1997)'
_computing_publication_material 'SHELXTL, V.5.0 (Sheldrick, 1997)'
_computing_structure_refinement 'SHELXL-97 (Sheldrick, 1997)'
_computing_structure_solution 'SHELXS-97 (Sheldrick, 1990)'
_diffrn_ambient_temperature 298(2)
_diffrn_measured_fraction_theta_full 0.942
_diffrn_measured_fraction_theta_max 0.942
_diffrn_measurement_device_type 'Bruker Smart Apex CCD area detector'
_diffrn_measurement_method 'phi and omega scans'
_diffrn_radiation_monochromator graphite
_diffrn_radiation_source 'fine-focus sealed tube'
_diffrn_radiation_type MoK\a
_diffrn_radiation_wavelength 0.71073
_diffrn_reflns_av_R_equivalents 0.0291
_diffrn_reflns_av_sigmaI/netI 0.0290
_diffrn_reflns_limit_h_max 14
_diffrn_reflns_limit_h_min -14
_diffrn_reflns_limit_k_max 19
_diffrn_reflns_limit_k_min -19
_diffrn_reflns_limit_l_max 37
_diffrn_reflns_limit_l_min -37
_diffrn_reflns_number 40074
_diffrn_reflns_theta_full 26.00
_diffrn_reflns_theta_max 26.00
_diffrn_reflns_theta_min 1.86
_exptl_absorpt_coefficient_mu 0.512
_exptl_absorpt_correction_T_max 0.8913
_exptl_absorpt_correction_T_min 0.8174
_exptl_absorpt_correction_type multi-scan
_exptl_absorpt_process_details 'SADABS; Bruker, 2000'
_exptl_crystal_colour sky-blue
_exptl_crystal_density_diffrn 1.675
_exptl_crystal_density_meas ?
_exptl_crystal_density_method .
_exptl_crystal_description block
_exptl_crystal_F_000 2908
_exptl_crystal_size_max 0.41
_exptl_crystal_size_mid 0.35
_exptl_crystal_size_min 0.23
_refine_diff_density_max 0.726
_refine_diff_density_min -0.384
_refine_diff_density_rms 0.102
_refine_ls_abs_structure_details 'Flack H D (1983), Acta Cryst. A39, 876-881'
_refine_ls_abs_structure_Flack 0.00(7)
_refine_ls_extinction_method none
_refine_ls_goodness_of_fit_ref 1.057
_refine_ls_hydrogen_treatment constr
_refine_ls_matrix_type full
_refine_ls_number_parameters 849
_refine_ls_number_reflns 10364
_refine_ls_number_restraints 0
_refine_ls_restrained_S_all 1.057
_refine_ls_R_factor_all 0.0599
_refine_ls_R_factor_gt 0.0552
_refine_ls_shift/su_max 0.002
_refine_ls_shift/su_mean 0.000
_refine_ls_structure_factor_coef Fsqd
_refine_ls_weighting_details 'calc w=1/[\s^2^(Fo^2^)+(0.1094P)^2^+0.6270P] where P=(Fo^2^+2Fc^2^)/3'
_refine_ls_weighting_scheme calc
_refine_ls_wR_factor_gt 0.1409
_refine_ls_wR_factor_ref 0.1454
_reflns_number_gt 9470
_reflns_number_total 10364
_reflns_threshold_expression >2sigma(I)
_cod_data_source_file b904041b.txt
_cod_data_source_block complex1
_cod_depositor_comments
;
The following automatic conversions were performed:
'_exptl_absorpt_correction_type' value 'multi scan' changed to
'multi-scan' according to
'/home/saulius/struct/CIF-dictionaries/cif_core.dic' dictionary named
'cif_core.dic' version 2.4.1 from 2010-06-29.

Automatic conversion script
Id: cif_fix_enum 1527 2010-12-29 10:47:43Z saulius 
;
_cod_original_cell_volume 5555.7(17)
_cod_original_sg_symbol_H-M P2(1)2(1)2(1)
_cod_database_code 7002205

loop_
_symmetry_equiv_pos_as_xyz
'x, y, z'
'-x+1/2, -y, z+1/2'
'-x, y+1/2, -z+1/2'
'x+1/2, -y+1/2, -z'

loop_
_atom_site_label
_atom_site_type_symbol
_atom_site_fract_x
_atom_site_fract_y
_atom_site_fract_z
_atom_site_U_iso_or_equiv
_atom_site_adp_type
_atom_site_occupancy
_atom_site_symmetry_multiplicity
_atom_site_calc_flag
_atom_site_refinement_flags
_atom_site_disorder_assembly
_atom_site_disorder_group
Cu1 Cu 0.26044(4) 0.52806(3) 0.819059(15) 0.04063(14) Uani 1 1 d . . .
N1 N 0.8996(2) 0.53347(18) 1.02128(9) 0.0284(5) Uani 1 1 d . . .
N2 N 0.8349(2) 0.40260(18) 1.01985(10) 0.0305(6) Uani 1 1 d . . .
N3 N 0.9592(2) 0.65902(17) 0.98190(8) 0.0262(5) Uani 1 1 d . . .
N4 N 0.9845(2) 0.72617(17) 0.91856(8) 0.0255(5) Uani 1 1 d . . .
N5 N 0.7709(2) 0.28489(18) 0.97523(9) 0.0319(6) Uani 1 1 d . . .
N6 N 0.7360(2) 0.24408(17) 0.90657(9) 0.0295(6) Uani 1 1 d . . .
N7 N 0.7290(2) 0.24940(18) 0.82675(9) 0.0315(6) Uani 1 1 d . . .
N8 N 0.7494(2) 0.30671(16) 0.76107(9) 0.0280(5) Uani 1 1 d . . .
N9 N 0.8085(2) 0.43188(17) 0.72156(9) 0.0264(5) Uani 1 1 d . . .
N10 N 0.8775(2) 0.56160(17) 0.72822(9) 0.0265(5) Uani 1 1 d . . .
N11 N 0.9802(2) 0.73420(17) 0.83850(9) 0.0262(5) Uani 1 1 d . . .
N12 N 0.9440(2) 0.67673(16) 0.77365(9) 0.0251(5) Uani 1 1 d . . .
N13 N 0.7031(2) 0.58603(17) 1.02688(9) 0.0285(6) Uani 1 1 d . . .
N14 N 0.6363(2) 0.45547(18) 1.02399(9) 0.0290(6) Uani 1 1 d . . .
N15 N 0.5722(2) 0.33930(18) 0.97861(9) 0.0286(6) Uani 1 1 d . . .
N16 N 0.5345(2) 0.28837(19) 0.91236(9) 0.0299(6) Uani 1 1 d . . .
N17 N 0.5316(2) 0.30115(18) 0.83229(9) 0.0277(5) Uani 1 1 d . . .
N18 N 0.5568(2) 0.36833(17) 0.76876(9) 0.0260(5) Uani 1 1 d . . .
N19 N 0.6824(2) 0.62173(17) 0.72597(9) 0.0271(5) Uani 1 1 d . . .
N20 N 0.6135(2) 0.49153(16) 0.72762(9) 0.0258(5) Uani 1 1 d . . .
N21 N 0.7821(2) 0.76883(18) 0.92079(9) 0.0269(5) Uani 1 1 d . . .
N22 N 0.7596(2) 0.70980(16) 0.98595(9) 0.0275(5) Uani 1 1 d . . .
N23 N 0.7771(2) 0.77778(17) 0.84119(9) 0.0269(5) Uani 1 1 d . . .
N24 N 0.7493(2) 0.73633(16) 0.77202(8) 0.0263(5) Uani 1 1 d . . .
N25 N 0.5060(3) 1.0206(2) 0.86889(11) 0.0385(7) Uani 1 1 d . . .
N26 N 0.0199(3) 0.0088(2) 0.87651(11) 0.0416(7) Uani 1 1 d . . .
O1 O 1.0149(2) 0.42948(18) 0.99115(10) 0.0451(6) Uani 1 1 d . . .
O2 O 1.0989(2) 0.61182(18) 0.93398(8) 0.0402(6) Uani 1 1 d . . .
O3 O 0.9240(2) 0.27608(19) 0.92703(9) 0.0414(6) Uani 1 1 d . . .
O4 O 0.9129(2) 0.28656(16) 0.80332(9) 0.0384(6) Uani 1 1 d . . .
O5 O 0.9940(2) 0.44943(16) 0.74717(10) 0.0402(6) Uani 1 1 d . . .
O6 O 1.0845(2) 0.61601(16) 0.81792(8) 0.0373(5) Uani 1 1 d . . .
O7 O 0.5185(2) 0.56419(17) 1.00016(9) 0.0382(6) Uani 1 1 d . . .
O8 O 0.4316(2) 0.40389(17) 0.93728(9) 0.0394(6) Uani 1 1 d . . .
O9 O 0.4262(2) 0.42272(16) 0.81906(8) 0.0356(5) Uani 1 1 d . . .
O10 O 0.5048(2) 0.59998(15) 0.75734(8) 0.0314(5) Uani 1 1 d . . .
O11 O 0.59018(19) 0.75185(17) 0.81783(8) 0.0354(5) Uani 1 1 d . . .
O12 O 0.5993(2) 0.72769(16) 0.94230(8) 0.0342(5) Uani 1 1 d . . .
O13 O 0.5747(3) 1.0535(2) 0.84208(11) 0.0605(8) Uani 1 1 d . . .
O14 O 0.4274(4) 1.0644(2) 0.88282(15) 0.0754(12) Uani 1 1 d . . .
O15 O 0.5068(4) 0.9442(2) 0.87604(12) 0.0655(9) Uani 1 1 d . . .
O16 O -0.0656(5) -0.0269(4) 0.8883(3) 0.149(3) Uani 1 1 d . . .
O17 O 0.0253(6) 0.0858(3) 0.87224(19) 0.1080(19) Uani 1 1 d . . .
O18 O 0.1119(3) -0.0282(3) 0.87508(13) 0.0701(9) Uani 1 1 d . . .
O1W O 0.1659(3) 0.4316(2) 0.80287(13) 0.0611(9) Uani 1 1 d . . .
O2W O 0.2786(2) 0.5612(2) 0.75745(9) 0.0472(7) Uani 1 1 d . . .
O3W O 0.2303(3) 0.5155(2) 0.88138(10) 0.0576(8) Uani 1 1 d . . .
O4W O 0.3795(3) 0.61235(18) 0.83521(9) 0.0459(6) Uani 1 1 d . . .
O5W O 0.2307(4) 0.4759(3) 0.68690(13) 0.0791(12) Uani 1 1 d . . .
O6W O 0.5006(7) 0.5746(4) 0.90352(17) 0.134(3) Uani 1 1 d . . .
O7W O 0.7649(5) 0.0686(4) 0.9442(2) 0.1093(18) Uani 1 1 d . . .
O8W O 0.1264(6) 0.2993(4) 0.8542(2) 0.078(2) Uani 0.669(13) 1 d P A 1
O8W' O 0.1714(12) 0.2298(10) 0.8803(5) 0.082(5) Uani 0.331(13) 1 d P A 2
O9W O 0.3572(4) 0.7936(3) 0.87204(17) 0.0873(13) Uani 1 1 d . . .
O10W O 0.2760(3) 0.5754(3) 0.99959(13) 0.0742(11) Uani 1 1 d . . .
O11W O -0.0373(16) 0.4391(15) 0.8738(5) 0.364(15) Uani 1 1 d . . .
O12W O 0.1947(3) 0.3800(3) 0.93612(14) 0.0759(11) Uani 1 1 d . . .
C1 C 0.7645(3) 0.2022(2) 0.86575(10) 0.0298(6) Uani 1 1 d . . .
H1A H 0.7275 0.1473 0.8653 0.036 Uiso 1 1 calc R . .
H1B H 0.8475 0.1932 0.8646 0.036 Uiso 1 1 calc R . .
C2 C 0.6269(3) 0.29259(19) 0.76409(10) 0.0255(6) Uani 1 1 d . . .
H2A H 0.5989 0.2567 0.7400 0.031 Uiso 1 1 calc R . .
C3 C 0.8361(3) 0.31294(19) 1.01301(12) 0.0305(7) Uani 1 1 d . . .
H3A H 0.8052 0.2857 1.0391 0.037 Uiso 1 1 calc R . .
H3B H 0.9156 0.2947 1.0096 0.037 Uiso 1 1 calc R . .
C4 C 0.6138(3) 0.24878(18) 0.80946(10) 0.0259(6) Uani 1 1 d . . .
H4A H 0.5848 0.1910 0.8062 0.031 Uiso 1 1 calc R . .
C5 C 0.5549(3) 0.3881(2) 1.01871(11) 0.0288(6) Uani 1 1 d . . .
H5A H 0.4774 0.4115 1.0184 0.035 Uiso 1 1 calc R . .
H5B H 0.5607 0.3507 1.0439 0.035 Uiso 1 1 calc R . .
C6 C 1.0209(3) 0.6595(2) 0.94356(10) 0.0252(6) Uani 1 1 d . . .
C7 C 0.8070(3) 0.3417(2) 0.72315(11) 0.0297(7) Uani 1 1 d . . .
H7A H 0.8862 0.3215 0.7228 0.036 Uiso 1 1 calc R . .
H7B H 0.7692 0.3208 0.6968 0.036 Uiso 1 1 calc R . .
C8 C 0.9262(3) 0.4529(2) 1.00838(11) 0.0297(7) Uani 1 1 d . . .
C9 C 0.6484(3) 0.26658(19) 0.97563(10) 0.0256(6) Uani 1 1 d . . .
H9A H 0.6292 0.2240 0.9979 0.031 Uiso 1 1 calc R . .
C10 C 0.6870(3) 0.7116(2) 0.73308(10) 0.0253(6) Uani 1 1 d . . .
H10A H 0.7231 0.7378 0.7076 0.030 Uiso 1 1 calc R . .
H10B H 0.6086 0.7330 0.7351 0.030 Uiso 1 1 calc R . .
C11 C 1.0428(3) 0.7529(2) 0.87855(10) 0.0283(6) Uani 1 1 d . . .
H11A H 1.0558 0.8133 0.8801 0.034 Uiso 1 1 calc R . .
H11B H 1.1178 0.7257 0.8772 0.034 Uiso 1 1 calc R . .
C12 C 0.6260(3) 0.23352(19) 0.92835(11) 0.0276(6) Uani 1 1 d . . .
H12A H 0.6016 0.1743 0.9285 0.033 Uiso 1 1 calc R . .
C13 C 0.8088(3) 0.2818(2) 0.79827(12) 0.0293(7) Uani 1 1 d . . .
C14 C 0.4710(3) 0.2755(2) 0.87200(10) 0.0283(6) Uani 1 1 d . . .
H14A H 0.3988 0.3065 0.8738 0.034 Uiso 1 1 calc R . .
H14B H 0.4519 0.2161 0.8695 0.034 Uiso 1 1 calc R . .
C15 C 0.7468(3) 0.8177(2) 0.88248(10) 0.0297(6) Uani 1 1 d . . .
H15A H 0.6636 0.8259 0.8834 0.036 Uiso 1 1 calc R . .
H15B H 0.7830 0.8728 0.8838 0.036 Uiso 1 1 calc R . .
C16 C 0.8819(3) 0.73058(19) 0.98532(10) 0.0233(6) Uani 1 1 d . . .
H16A H 0.9032 0.7676 1.0099 0.028 Uiso 1 1 calc R . .
C17 C 0.8722(2) 0.75189(18) 0.77385(10) 0.0223(6) Uani 1 1 d . . .
H17A H 0.8965 0.7921 0.7511 0.027 Uiso 1 1 calc R . .
C18 C 0.8214(3) 0.26938(19) 0.93520(12) 0.0292(7) Uani 1 1 d . . .
C19 C 0.9639(2) 0.6268(2) 0.73452(10) 0.0251(6) Uani 1 1 d . . .
H19A H 1.0396 0.6007 0.7365 0.030 Uiso 1 1 calc R . .
H19B H 0.9640 0.6636 0.7090 0.030 Uiso 1 1 calc R . .
C20 C 1.0090(3) 0.67016(19) 0.81099(10) 0.0248(6) Uani 1 1 d . . .
C21 C 0.5068(3) 0.3501(2) 0.94174(10) 0.0266(6) Uani 1 1 d . . .
C22 C 0.7197(2) 0.48373(19) 0.70172(10) 0.0234(6) Uani 1 1 d . . .
H22A H 0.7035 0.4664 0.6713 0.028 Uiso 1 1 calc R . .
C23 C 0.8900(2) 0.78813(18) 0.82075(11) 0.0240(6) Uani 1 1 d . . .
H23A H 0.9139 0.8474 0.8200 0.029 Uiso 1 1 calc R . .
C24 C 0.7944(3) 0.5377(2) 1.04705(10) 0.0250(6) Uani 1 1 d . . .
H24A H 0.8094 0.5560 1.0774 0.030 Uiso 1 1 calc R . .
C25 C 0.9819(3) 0.6029(2) 1.01798(10) 0.0254(6) Uani 1 1 d . . .
H25A H 0.9803 0.6348 1.0453 0.030 Uiso 1 1 calc R . .
H25B H 1.0591 0.5798 1.0146 0.030 Uiso 1 1 calc R . .
C26 C 0.4984(3) 0.37048(19) 0.80809(10) 0.0232(6) Uani 1 1 d . . .
C27 C 0.5938(3) 0.5731(2) 0.73911(10) 0.0243(6) Uani 1 1 d . . .
C28 C 0.6946(3) 0.75481(19) 0.81133(10) 0.0251(6) Uani 1 1 d . . .
C29 C 0.7724(3) 0.57334(19) 0.70356(9) 0.0238(6) Uani 1 1 d . . .
H29A H 0.7879 0.5955 0.6740 0.029 Uiso 1 1 calc R . .
C30 C 0.7483(3) 0.44665(19) 1.04534(9) 0.0243(6) Uani 1 1 d . . .
H30A H 0.7407 0.4226 1.0750 0.029 Uiso 1 1 calc R . .
C31 C 0.6103(3) 0.5379(2) 1.01519(10) 0.0272(6) Uani 1 1 d . . .
C32 C 0.7007(3) 0.6762(2) 1.02407(11) 0.0277(6) Uani 1 1 d . . .
H32A H 0.7360 0.6994 1.0504 0.033 Uiso 1 1 calc R . .
H32B H 0.6207 0.6947 1.0234 0.033 Uiso 1 1 calc R . .
C33 C 0.8951(3) 0.77587(19) 0.94001(10) 0.0231(6) Uani 1 1 d . . .
H33A H 0.9185 0.8349 0.9436 0.028 Uiso 1 1 calc R . .
C34 C 0.9018(3) 0.4780(2) 0.73435(10) 0.0253(6) Uani 1 1 d . . .
C35 C 0.7026(3) 0.73430(19) 0.94880(10) 0.0242(6) Uani 1 1 d . . .
C36 C 0.5297(3) 0.4244(2) 0.73340(10) 0.0256(6) Uani 1 1 d . . .
H36A H 0.4543 0.4491 0.7388 0.031 Uiso 1 1 calc R . .
H36B H 0.5248 0.3922 0.7063 0.031 Uiso 1 1 calc R . .

loop_
_atom_site_aniso_label
_atom_site_aniso_U_11
_atom_site_aniso_U_22
_atom_site_aniso_U_33
_atom_site_aniso_U_23
_atom_site_aniso_U_13
_atom_site_aniso_U_12
Cu1 0.0388(2) 0.0440(2) 0.0391(2) -0.00162(18) 0.00127(19) 0.0007(2)
N1 0.0204(12) 0.0294(13) 0.0354(14) -0.0037(12) 0.0035(10) -0.0034(11)
N2 0.0230(13) 0.0299(13) 0.0387(15) -0.0048(12) -0.0003(11) -0.0008(11)
N3 0.0212(12) 0.0318(13) 0.0256(12) 0.0012(10) 0.0009(10) 0.0034(10)
N4 0.0198(12) 0.0314(13) 0.0255(12) -0.0002(10) 0.0029(10) 0.0015(10)
N5 0.0247(13) 0.0335(13) 0.0374(14) -0.0046(11) -0.0051(11) -0.0004(12)
N6 0.0226(13) 0.0303(13) 0.0356(14) -0.0012(11) -0.0009(11) 0.0049(11)
N7 0.0245(13) 0.0347(14) 0.0354(14) 0.0020(11) -0.0027(11) 0.0057(11)
N8 0.0174(12) 0.0285(12) 0.0381(13) 0.0011(10) -0.0013(11) 0.0009(10)
N9 0.0205(12) 0.0260(12) 0.0327(13) -0.0038(11) -0.0015(10) -0.0007(10)
N10 0.0155(12) 0.0259(12) 0.0381(14) -0.0019(11) -0.0020(10) -0.0050(10)
N11 0.0167(12) 0.0350(13) 0.0268(12) 0.0007(11) -0.0034(10) 0.0036(10)
N12 0.0219(12) 0.0250(12) 0.0286(12) 0.0000(10) 0.0010(10) 0.0038(10)
N13 0.0196(12) 0.0276(13) 0.0384(14) 0.0026(11) 0.0002(11) -0.0002(10)
N14 0.0228(13) 0.0308(13) 0.0334(14) 0.0033(11) -0.0042(11) -0.0029(11)
N15 0.0248(13) 0.0312(13) 0.0297(13) -0.0013(11) -0.0062(11) 0.0003(11)
N16 0.0228(13) 0.0378(15) 0.0292(13) 0.0012(11) -0.0058(11) 0.0048(11)
N17 0.0204(13) 0.0344(14) 0.0284(13) 0.0023(11) 0.0003(10) 0.0030(10)
N18 0.0228(13) 0.0260(12) 0.0292(13) 0.0001(10) -0.0010(10) 0.0035(10)
N19 0.0169(12) 0.0300(13) 0.0345(14) -0.0028(11) 0.0005(10) 0.0006(10)
N20 0.0154(12) 0.0275(13) 0.0346(13) 0.0010(10) 0.0032(10) -0.0022(10)
N21 0.0179(12) 0.0344(13) 0.0285(12) 0.0013(11) -0.0004(10) 0.0014(10)
N22 0.0200(12) 0.0322(13) 0.0302(12) 0.0051(10) 0.0033(11) -0.0009(11)
N23 0.0214(13) 0.0320(13) 0.0275(12) -0.0025(10) 0.0041(10) 0.0047(10)
N24 0.0192(12) 0.0320(12) 0.0277(12) -0.0012(10) -0.0001(11) 0.0006(10)
N25 0.0363(16) 0.0365(16) 0.0428(17) -0.0027(13) 0.0015(14) -0.0042(14)
N26 0.0405(17) 0.050(2) 0.0339(15) -0.0045(13) -0.0010(14) -0.0028(15)
O1 0.0298(13) 0.0427(13) 0.0630(17) -0.0110(13) 0.0141(12) 0.0031(11)
O2 0.0365(14) 0.0492(14) 0.0348(12) 0.0037(11) 0.0067(10) 0.0177(12)
O3 0.0205(12) 0.0518(15) 0.0518(15) -0.0132(12) 0.0005(11) 0.0020(11)
O4 0.0195(12) 0.0413(13) 0.0544(15) 0.0020(12) 0.0005(10) 0.0061(10)
O5 0.0212(11) 0.0398(13) 0.0595(16) 0.0000(12) -0.0127(11) 0.0052(10)
O6 0.0323(12) 0.0420(13) 0.0378(12) 0.0003(11) -0.0033(11) 0.0140(10)
O7 0.0191(11) 0.0440(13) 0.0517(15) 0.0031(12) -0.0073(10) 0.0019(10)
O8 0.0275(12) 0.0453(14) 0.0454(14) -0.0005(11) -0.0076(10) 0.0126(11)
O9 0.0295(12) 0.0411(13) 0.0363(12) 0.0004(10) 0.0030(10) 0.0140(10)
O10 0.0197(10) 0.0384(12) 0.0361(12) -0.0024(10) 0.0056(9) -0.0003(9)
O11 0.0172(11) 0.0492(14) 0.0396(13) -0.0063(11) 0.0018(10) 0.0050(9)
O12 0.0174(11) 0.0425(13) 0.0428(13) 0.0014(11) 0.0000(9) 0.0006(10)
O13 0.0550(18) 0.064(2) 0.0624(19) 0.0085(16) 0.0129(15) -0.0138(16)
O14 0.067(2) 0.0553(19) 0.103(3) 0.005(2) 0.040(2) 0.0080(18)
O15 0.084(2) 0.0474(18) 0.065(2) 0.0120(15) 0.0151(19) 0.0074(17)
O16 0.075(3) 0.108(4) 0.263(9) -0.026(5) 0.056(5) -0.039(3)
O17 0.136(4) 0.075(3) 0.113(4) 0.035(3) 0.049(4) 0.035(3)
O18 0.065(2) 0.082(2) 0.064(2) 0.0036(19) 0.0072(18) 0.014(2)
O1W 0.0536(19) 0.0502(17) 0.079(2) -0.0004(16) -0.0228(16) -0.0100(15)
O2W 0.0380(14) 0.0662(18) 0.0373(13) 0.0006(13) 0.0017(11) 0.0006(13)
O3W 0.073(2) 0.0566(18) 0.0436(15) 0.0089(13) 0.0203(15) 0.0096(17)
O4W 0.0474(15) 0.0441(14) 0.0464(14) -0.0043(12) 0.0007(12) -0.0053(12)
O5W 0.077(3) 0.090(3) 0.070(2) -0.029(2) 0.0081(19) -0.028(2)
O6W 0.212(7) 0.111(4) 0.079(3) 0.035(3) -0.077(4) -0.074(5)
O7W 0.098(4) 0.099(3) 0.131(4) 0.046(3) 0.014(3) 0.031(3)
O8W 0.066(4) 0.070(4) 0.100(5) 0.000(3) 0.012(3) -0.021(3)
O8W' 0.067(8) 0.087(10) 0.093(10) -0.027(8) -0.009(7) 0.006(6)
O9W 0.077(3) 0.092(3) 0.093(3) -0.011(2) 0.012(2) 0.020(2)
O10W 0.0419(18) 0.105(3) 0.076(2) 0.018(2) -0.0108(16) -0.0050(19)
O11W 0.33(2) 0.48(3) 0.278(16) 0.171(19) -0.109(15) -0.29(2)
O12W 0.0465(19) 0.105(3) 0.076(2) 0.005(2) 0.0124(17) 0.003(2)
C1 0.0255(15) 0.0281(15) 0.0359(16) -0.0007(12) -0.0057(13) 0.0089(13)
C2 0.0235(15) 0.0225(13) 0.0306(15) -0.0057(11) 0.0021(12) -0.0010(11)
C3 0.0260(15) 0.0243(14) 0.0414(17) 0.0026(13) -0.0086(13) 0.0026(12)
C4 0.0275(15) 0.0183(12) 0.0319(15) -0.0045(11) -0.0004(12) -0.0029(11)
C5 0.0175(14) 0.0368(16) 0.0321(15) 0.0001(13) 0.0058(12) -0.0044(12)
C6 0.0197(14) 0.0285(15) 0.0274(14) -0.0023(12) -0.0012(12) 0.0019(12)
C7 0.0267(16) 0.0271(15) 0.0352(16) -0.0083(13) 0.0097(13) 0.0002(12)
C8 0.0212(14) 0.0311(16) 0.0368(17) -0.0047(13) -0.0070(13) -0.0002(12)
C9 0.0240(15) 0.0224(13) 0.0305(15) 0.0076(12) -0.0047(12) -0.0049(12)
C10 0.0232(14) 0.0268(14) 0.0259(14) 0.0056(11) -0.0047(11) 0.0030(11)
C11 0.0200(14) 0.0364(17) 0.0285(15) -0.0020(13) -0.0025(12) -0.0048(12)
C12 0.0256(15) 0.0214(13) 0.0358(16) 0.0024(12) -0.0045(13) -0.0052(12)
C13 0.0265(16) 0.0237(14) 0.0377(17) -0.0052(13) -0.0008(13) 0.0053(12)
C14 0.0161(13) 0.0421(17) 0.0267(14) 0.0069(13) -0.0044(12) -0.0049(12)
C15 0.0272(15) 0.0330(15) 0.0290(15) -0.0030(12) 0.0000(13) 0.0090(13)
C16 0.0200(14) 0.0262(14) 0.0237(13) -0.0022(11) 0.0006(11) -0.0030(11)
C17 0.0185(14) 0.0210(13) 0.0273(14) 0.0056(11) 0.0024(11) -0.0019(11)
C18 0.0206(15) 0.0218(14) 0.0451(19) -0.0031(13) -0.0062(13) 0.0012(12)
C19 0.0121(13) 0.0306(15) 0.0327(15) -0.0046(12) 0.0033(11) -0.0049(11)
C20 0.0157(13) 0.0264(14) 0.0322(15) 0.0044(12) 0.0041(11) -0.0003(11)
C21 0.0218(14) 0.0316(15) 0.0263(14) 0.0051(12) 0.0037(12) -0.0042(13)
C22 0.0176(14) 0.0290(15) 0.0235(13) -0.0024(11) 0.0020(11) -0.0005(11)
C23 0.0163(13) 0.0211(12) 0.0346(15) -0.0005(12) -0.0008(12) 0.0014(10)
C24 0.0210(14) 0.0318(15) 0.0221(13) 0.0002(12) -0.0021(11) -0.0015(12)
C25 0.0151(13) 0.0332(15) 0.0278(14) 0.0018(12) -0.0055(11) -0.0033(12)
C26 0.0168(13) 0.0259(13) 0.0270(14) -0.0024(11) 0.0013(11) -0.0007(11)
C27 0.0181(14) 0.0315(15) 0.0232(13) 0.0015(12) -0.0006(11) 0.0001(12)
C28 0.0209(14) 0.0243(13) 0.0301(16) 0.0037(12) 0.0009(11) 0.0014(11)
C29 0.0199(14) 0.0289(14) 0.0225(13) 0.0011(11) 0.0020(11) -0.0026(12)
C30 0.0195(14) 0.0289(14) 0.0245(13) 0.0028(11) 0.0001(11) -0.0031(12)
C31 0.0199(14) 0.0349(16) 0.0268(14) 0.0034(13) 0.0021(11) -0.0030(13)
C32 0.0217(14) 0.0295(15) 0.0320(15) -0.0032(12) 0.0103(12) 0.0025(12)
C33 0.0183(13) 0.0249(14) 0.0260(14) -0.0025(11) 0.0008(11) -0.0009(11)
C34 0.0193(14) 0.0297(15) 0.0267(14) 0.0003(12) 0.0001(11) -0.0025(12)
C35 0.0190(15) 0.0214(13) 0.0323(15) -0.0040(12) 0.0018(12) 0.0019(10)
C36 0.0179(14) 0.0275(14) 0.0314(15) 0.0007(12) -0.0010(11) -0.0045(12)

loop_
_atom_type_symbol
_atom_type_description
_atom_type_scat_dispersion_real
_atom_type_scat_dispersion_imag
_atom_type_scat_source
C C 0.0033 0.0016 'International Tables Vol C Tables 4.2.6.8 and 6.1.1.4'
H H 0.0000 0.0000 'International Tables Vol C Tables 4.2.6.8 and 6.1.1.4'
N N 0.0061 0.0033 'International Tables Vol C Tables 4.2.6.8 and 6.1.1.4'
O O 0.0106 0.0060 'International Tables Vol C Tables 4.2.6.8 and 6.1.1.4'
Cu Cu 0.3201 1.2651 'International Tables Vol C Tables 4.2.6.8 and 6.1.1.4'

loop_
_geom_angle_atom_site_label_1
_geom_angle_atom_site_label_2
_geom_angle_atom_site_label_3
_geom_angle
_geom_angle_site_symmetry_1
_geom_angle_site_symmetry_3
_geom_angle_publ_flag
O3W Cu1 O1W 93.72(16) . . ?
O3W Cu1 O2W 169.52(13) . . ?
O1W Cu1 O2W 91.75(15) . . ?
O3W Cu1 O4W 87.28(14) . . ?
O1W Cu1 O4W 170.02(14) . . ?
O2W Cu1 O4W 88.87(12) . . ?
C8 N1 C24 112.7(3) . . ?
C8 N1 C25 122.5(3) . . ?
C24 N1 C25 123.4(3) . . ?
C8 N2 C3 122.2(3) . . ?
C8 N2 C30 112.9(3) . . ?
C3 N2 C30 124.2(3) . . ?
C6 N3 C25 123.9(3) . . ?
C6 N3 C16 112.3(3) . . ?
C25 N3 C16 123.0(2) . . ?
C6 N4 C11 123.1(3) . . ?
C6 N4 C33 113.0(2) . . ?
C11 N4 C33 123.1(3) . . ?
C18 N5 C3 122.5(3) . . ?
C18 N5 C9 112.9(3) . . ?
C3 N5 C9 124.6(3) . . ?
C18 N6 C1 120.8(3) . . ?
C18 N6 C12 112.2(3) . . ?
C1 N6 C12 122.7(3) . . ?
C13 N7 C4 113.6(3) . . ?
C13 N7 C1 121.1(3) . . ?
C4 N7 C1 123.8(3) . . ?
C13 N8 C2 113.2(3) . . ?
C13 N8 C7 122.2(3) . . ?
C2 N8 C7 124.5(3) . . ?
C34 N9 C7 122.5(3) . . ?
C34 N9 C22 112.1(3) . . ?
C7 N9 C22 125.0(3) . . ?
C34 N10 C29 111.7(2) . . ?
C34 N10 C19 122.1(3) . . ?
C29 N10 C19 123.9(3) . . ?
C20 N11 C11 123.2(3) . . ?
C20 N11 C23 112.9(2) . . ?
C11 N11 C23 123.4(3) . . ?
C20 N12 C19 123.6(3) . . ?
C20 N12 C17 112.0(2) . . ?
C19 N12 C17 122.9(3) . . ?
C31 N13 C32 121.9(3) . . ?
C31 N13 C24 112.9(3) . . ?
C32 N13 C24 124.8(3) . . ?
C31 N14 C5 123.2(3) . . ?
C31 N14 C30 112.0(3) . . ?
C5 N14 C30 124.3(3) . . ?
C21 N15 C9 112.7(3) . . ?
C21 N15 C5 122.9(3) . . ?
C9 N15 C5 123.9(3) . . ?
C21 N16 C14 122.5(3) . . ?
C21 N16 C12 112.6(3) . . ?
C14 N16 C12 124.7(3) . . ?
C26 N17 C4 112.8(2) . . ?
C26 N17 C14 122.1(3) . . ?
C4 N17 C14 123.8(3) . . ?
C26 N18 C36 122.0(3) . . ?
C26 N18 C2 112.3(2) . . ?
C36 N18 C2 124.2(3) . . ?
C27 N19 C10 123.5(3) . . ?
C27 N19 C29 112.3(3) . . ?
C10 N19 C29 124.2(3) . . ?
C27 N20 C36 123.8(3) . . ?
C27 N20 C22 111.0(2) . . ?
C36 N20 C22 124.3(3) . . ?
C35 N21 C33 113.0(3) . . ?
C35 N21 C15 121.4(3) . . ?
C33 N21 C15 122.6(3) . . ?
C35 N22 C32 122.7(3) . . ?
C35 N22 C16 113.3(2) . . ?
C32 N22 C16 123.6(3) . . ?
C28 N23 C15 121.4(3) . . ?
C28 N23 C23 112.0(2) . . ?
C15 N23 C23 122.5(3) . . ?
C28 N24 C10 122.5(3) . . ?
C28 N24 C17 112.4(3) . . ?
C10 N24 C17 124.9(3) . . ?
O14 N25 O15 120.3(4) . . ?
O14 N25 O13 117.4(4) . . ?
O15 N25 O13 121.4(4) . . ?
O16 N26 O18 120.4(5) . . ?
O16 N26 O17 123.0(5) . . ?
O18 N26 O17 115.6(5) . . ?
N6 C1 N7 113.3(3) . . ?
N6 C1 H1A 108.9 . . ?
N7 C1 H1A 108.9 . . ?
N6 C1 H1B 108.9 . . ?
N7 C1 H1B 108.9 . . ?
H1A C1 H1B 107.7 . . ?
N8 C2 N18 115.2(3) . . ?
N8 C2 C4 102.9(2) . . ?
N18 C2 C4 103.3(2) . . ?
N8 C2 H2A 111.6 . . ?
N18 C2 H2A 111.6 . . ?
C4 C2 H2A 111.6 . . ?
N2 C3 N5 114.5(3) . . ?
N2 C3 H3A 108.6 . . ?
N5 C3 H3A 108.6 . . ?
N2 C3 H3B 108.6 . . ?
N5 C3 H3B 108.6 . . ?
H3A C3 H3B 107.6 . . ?
N7 C4 N17 115.7(3) . . ?
N7 C4 C2 103.4(2) . . ?
N17 C4 C2 103.5(2) . . ?
N7 C4 H4A 111.2 . . ?
N17 C4 H4A 111.2 . . ?
C2 C4 H4A 111.2 . . ?
N14 C5 N15 113.6(3) . . ?
N14 C5 H5A 108.8 . . ?
N15 C5 H5A 108.8 . . ?
N14 C5 H5B 108.8 . . ?
N15 C5 H5B 108.8 . . ?
H5A C5 H5B 107.7 . . ?
O2 C6 N3 126.2(3) . . ?
O2 C6 N4 125.3(3) . . ?
N3 C6 N4 108.4(3) . . ?
N9 C7 N8 114.7(3) . . ?
N9 C7 H7A 108.6 . . ?
N8 C7 H7A 108.6 . . ?
N9 C7 H7B 108.6 . . ?
N8 C7 H7B 108.6 . . ?
H7A C7 H7B 107.6 . . ?
O1 C8 N2 125.8(3) . . ?
O1 C8 N1 126.8(3) . . ?
N2 C8 N1 107.3(3) . . ?
N5 C9 N15 115.8(3) . . ?
N5 C9 C12 103.0(3) . . ?
N15 C9 C12 103.0(2) . . ?
N5 C9 H9A 111.5 . . ?
N15 C9 H9A 111.5 . . ?
C12 C9 H9A 111.5 . . ?
N24 C10 N19 114.3(3) . . ?
N24 C10 H10A 108.7 . . ?
N19 C10 H10A 108.7 . . ?
N24 C10 H10B 108.7 . . ?
N19 C10 H10B 108.7 . . ?
H10A C10 H10B 107.6 . . ?
N11 C11 N4 114.2(2) . . ?
N11 C11 H11A 108.7 . . ?
N4 C11 H11A 108.7 . . ?
N11 C11 H11B 108.7 . . ?
N4 C11 H11B 108.7 . . ?
H11A C11 H11B 107.6 . . ?
N6 C12 N16 114.8(3) . . ?
N6 C12 C9 103.7(2) . . ?
N16 C12 C9 103.2(3) . . ?
N6 C12 H12A 111.5 . . ?
N16 C12 H12A 111.5 . . ?
C9 C12 H12A 111.5 . . ?
O4 C13 N7 127.8(3) . . ?
O4 C13 N8 125.3(3) . . ?
N7 C13 N8 106.8(3) . . ?
N16 C14 N17 114.7(3) . . ?
N16 C14 H14A 108.6 . . ?
N17 C14 H14A 108.6 . . ?
N16 C14 H14B 108.6 . . ?
N17 C14 H14B 108.6 . . ?
H14A C14 H14B 107.6 . . ?
N23 C15 N21 113.0(3) . . ?
N23 C15 H15A 109.0 . . ?
N21 C15 H15A 109.0 . . ?
N23 C15 H15B 109.0 . . ?
N21 C15 H15B 109.0 . . ?
H15A C15 H15B 107.8 . . ?
N3 C16 N22 115.1(2) . . ?
N3 C16 C33 103.8(2) . . ?
N22 C16 C33 102.2(2) . . ?
N3 C16 H16A 111.7 . . ?
N22 C16 H16A 111.7 . . ?
C33 C16 H16A 111.7 . . ?
N24 C17 N12 115.0(2) . . ?
N24 C17 C23 103.3(2) . . ?
N12 C17 C23 103.4(2) . . ?
N24 C17 H17A 111.5 . . ?
N12 C17 H17A 111.5 . . ?
C23 C17 H17A 111.5 . . ?
O3 C18 N5 125.5(3) . . ?
O3 C18 N6 126.6(3) . . ?
N5 C18 N6 107.8(3) . . ?
N12 C19 N10 112.9(2) . . ?
N12 C19 H19A 109.0 . . ?
N10 C19 H19A 109.0 . . ?
N12 C19 H19B 109.0 . . ?
N10 C19 H19B 109.0 . . ?
H19A C19 H19B 107.8 . . ?
O6 C20 N11 125.9(3) . . ?
O6 C20 N12 125.5(3) . . ?
N11 C20 N12 108.6(2) . . ?
O8 C21 N15 124.9(3) . . ?
O8 C21 N16 126.5(3) . . ?
N15 C21 N16 108.4(3) . . ?
N9 C22 N20 114.9(3) . . ?
N9 C22 C29 103.2(2) . . ?
N20 C22 C29 103.5(2) . . ?
N9 C22 H22A 111.6 . . ?
N20 C22 H22A 111.6 . . ?
C29 C22 H22A 111.6 . . ?
N11 C23 N23 114.8(3) . . ?
N11 C23 C17 102.6(2) . . ?
N23 C23 C17 103.3(2) . . ?
N11 C23 H23A 111.8 . . ?
N23 C23 H23A 111.8 . . ?
C17 C23 H23A 111.8 . . ?
N13 C24 N1 114.3(3) . . ?
N13 C24 C30 103.4(2) . . ?
N1 C24 C30 103.3(3) . . ?
N13 C24 H24A 111.8 . . ?
N1 C24 H24A 111.8 . . ?
C30 C24 H24A 111.8 . . ?
N3 C25 N1 113.7(2) . . ?
N3 C25 H25A 108.8 . . ?
N1 C25 H25A 108.8 . . ?
N3 C25 H25B 108.8 . . ?
N1 C25 H25B 108.8 . . ?
H25A C25 H25B 107.7 . . ?
O9 C26 N18 126.2(3) . . ?
O9 C26 N17 125.9(3) . . ?
N18 C26 N17 107.9(2) . . ?
O10 C27 N19 124.5(3) . . ?
O10 C27 N20 125.3(3) . . ?
N19 C27 N20 110.1(3) . . ?
O11 C28 N23 126.4(3) . . ?
O11 C28 N24 125.6(3) . . ?
N23 C28 N24 108.0(3) . . ?
N10 C29 N19 115.3(2) . . ?
N10 C29 C22 103.4(2) . . ?
N19 C29 C22 102.6(2) . . ?
N10 C29 H29A 111.6 . . ?
N19 C29 H29A 111.6 . . ?
C22 C29 H29A 111.6 . . ?
N2 C30 N14 115.2(2) . . ?
N2 C30 C24 103.4(2) . . ?
N14 C30 C24 103.5(2) . . ?
N2 C30 H30A 111.4 . . ?
N14 C30 H30A 111.4 . . ?
C24 C30 H30A 111.4 . . ?
O7 C31 N13 125.9(3) . . ?
O7 C31 N14 125.9(3) . . ?
N13 C31 N14 108.2(3) . . ?
N13 C32 N22 114.0(3) . . ?
N13 C32 H32A 108.7 . . ?
N22 C32 H32A 108.7 . . ?
N13 C32 H32B 108.7 . . ?
N22 C32 H32B 108.7 . . ?
H32A C32 H32B 107.6 . . ?
N21 C33 N4 115.1(2) . . ?
N21 C33 C16 103.5(2) . . ?
N4 C33 C16 102.4(2) . . ?
N21 C33 H33A 111.7 . . ?
N4 C33 H33A 111.7 . . ?
C16 C33 H33A 111.7 . . ?
O5 C34 N9 125.7(3) . . ?
O5 C34 N10 125.6(3) . . ?
N9 C34 N10 108.6(3) . . ?
O12 C35 N22 125.8(3) . . ?
O12 C35 N21 126.5(3) . . ?
N22 C35 N21 107.7(3) . . ?
N18 C36 N20 113.7(2) . . ?
N18 C36 H36A 108.8 . . ?
N20 C36 H36A 108.8 . . ?
N18 C36 H36B 108.8 . . ?
N20 C36 H36B 108.8 . . ?
H36A C36 H36B 107.7 . . ?

loop_
_geom_bond_atom_site_label_1
_geom_bond_atom_site_label_2
_geom_bond_distance
_geom_bond_site_symmetry_2
_geom_bond_publ_flag
Cu1 O3W 1.931(3) . ?
Cu1 O1W 1.943(3) . ?
Cu1 O2W 1.952(3) . ?
Cu1 O4W 1.979(3) . ?
N1 C8 1.371(4) . ?
N1 C24 1.447(4) . ?
N1 C25 1.458(4) . ?
N2 C8 1.367(4) . ?
N2 C3 1.436(4) . ?
N2 C30 1.445(4) . ?
N3 C6 1.364(4) . ?
N3 C25 1.435(4) . ?
N3 C16 1.447(4) . ?
N4 C6 1.368(4) . ?
N4 C11 1.451(4) . ?
N4 C33 1.453(4) . ?
N5 C18 1.369(5) . ?
N5 C3 1.441(4) . ?
N5 C9 1.445(4) . ?
N6 C18 1.374(4) . ?
N6 C1 1.442(4) . ?
N6 C12 1.443(4) . ?
N7 C13 1.364(5) . ?
N7 C4 1.431(4) . ?
N7 C1 1.458(4) . ?
N8 C13 1.379(4) . ?
N8 C2 1.437(4) . ?
N8 C7 1.440(4) . ?
N9 C34 1.360(4) . ?
N9 C7 1.431(4) . ?
N9 C22 1.446(4) . ?
N10 C34 1.367(4) . ?
N10 C29 1.438(4) . ?
N10 C19 1.449(4) . ?
N11 C20 1.355(4) . ?
N11 C11 1.445(4) . ?
N11 C23 1.452(4) . ?
N12 C20 1.362(4) . ?
N12 C19 1.445(4) . ?
N12 C17 1.452(4) . ?
N13 C31 1.363(4) . ?
N13 C32 1.432(4) . ?
N13 C24 1.440(4) . ?
N14 C31 1.367(4) . ?
N14 C5 1.431(4) . ?
N14 C30 1.455(4) . ?
N15 C21 1.361(4) . ?
N15 C9 1.453(4) . ?
N15 C5 1.455(4) . ?
N16 C21 1.361(5) . ?
N16 C14 1.442(4) . ?
N16 C12 1.452(4) . ?
N17 C26 1.376(4) . ?
N17 C4 1.439(4) . ?
N17 C14 1.451(4) . ?
N18 C26 1.371(4) . ?
N18 C36 1.427(4) . ?
N18 C2 1.455(4) . ?
N19 C27 1.342(4) . ?
N19 C10 1.441(4) . ?
N19 C29 1.461(4) . ?
N20 C27 1.359(4) . ?
N20 C36 1.450(4) . ?
N20 C22 1.463(4) . ?
N21 C35 1.365(4) . ?
N21 C33 1.435(4) . ?
N21 C15 1.454(4) . ?
N22 C35 1.361(4) . ?
N22 C32 1.443(4) . ?
N22 C16 1.452(4) . ?
N23 C28 1.365(4) . ?
N23 C15 1.446(4) . ?
N23 C23 1.453(4) . ?
N24 C28 1.381(4) . ?
N24 C10 1.438(4) . ?
N24 C17 1.443(4) . ?
N25 O14 1.219(5) . ?
N25 O15 1.231(5) . ?
N25 O13 1.251(5) . ?
N26 O16 1.195(6) . ?
N26 O18 1.215(5) . ?
N26 O17 1.229(6) . ?
O1 C8 1.209(4) . ?
O2 C6 1.212(4) . ?
O3 C18 1.216(4) . ?
O4 C13 1.215(4) . ?
O5 C34 1.221(4) . ?
O6 C20 1.242(4) . ?
O7 C31 1.228(4) . ?
O8 C21 1.225(4) . ?
O9 C26 1.222(4) . ?
O10 C27 1.243(4) . ?
O11 C28 1.224(4) . ?
O12 C35 1.215(4) . ?
C1 H1A 0.9700 . ?
C1 H1B 0.9700 . ?
C2 C4 1.548(4) . ?
C2 H2A 0.9800 . ?
C3 H3A 0.9700 . ?
C3 H3B 0.9700 . ?
C4 H4A 0.9800 . ?
C5 H5A 0.9700 . ?
C5 H5B 0.9700 . ?
C7 H7A 0.9700 . ?
C7 H7B 0.9700 . ?
C9 C12 1.548(4) . ?
C9 H9A 0.9800 . ?
C10 H10A 0.9700 . ?
C10 H10B 0.9700 . ?
C11 H11A 0.9700 . ?
C11 H11B 0.9700 . ?
C12 H12A 0.9800 . ?
C14 H14A 0.9700 . ?
C14 H14B 0.9700 . ?
C15 H15A 0.9700 . ?
C15 H15B 0.9700 . ?
C16 C33 1.557(4) . ?
C16 H16A 0.9800 . ?
C17 C23 1.547(4) . ?
C17 H17A 0.9800 . ?
C19 H19A 0.9700 . ?
C19 H19B 0.9700 . ?
C22 C29 1.547(4) . ?
C22 H22A 0.9800 . ?
C23 H23A 0.9800 . ?
C24 C30 1.539(4) . ?
C24 H24A 0.9800 . ?
C25 H25A 0.9700 . ?
C25 H25B 0.9700 . ?
C29 H29A 0.9800 . ?
C30 H30A 0.9800 . ?
C32 H32A 0.9700 . ?
C32 H32B 0.9700 . ?
C33 H33A 0.9800 . ?
C36 H36A 0.9700 . ?
C36 H36B 0.9700 . ?

loop_
_geom_torsion_atom_site_label_1
_geom_torsion_atom_site_label_2
_geom_torsion_atom_site_label_3
_geom_torsion_atom_site_label_4
_geom_torsion
_geom_torsion_site_symmetry_1
_geom_torsion_site_symmetry_2
_geom_torsion_site_symmetry_3
_geom_torsion_site_symmetry_4
_geom_torsion_publ_flag
C18 N6 C1 N7 -117.4(3) . . . . ?
C12 N6 C1 N7 87.7(4) . . . . ?
C13 N7 C1 N6 114.0(3) . . . . ?
C4 N7 C1 N6 -81.4(4) . . . . ?
C13 N8 C2 N18 108.7(3) . . . . ?
C7 N8 C2 N18 -72.5(4) . . . . ?
C13 N8 C2 C4 -2.9(3) . . . . ?
C7 N8 C2 C4 175.9(3) . . . . ?
C26 N18 C2 N8 -116.7(3) . . . . ?
C36 N18 C2 N8 77.0(4) . . . . ?
C26 N18 C2 C4 -5.3(3) . . . . ?
C36 N18 C2 C4 -171.6(3) . . . . ?
C8 N2 C3 N5 -102.0(4) . . . . ?
C30 N2 C3 N5 88.4(4) . . . . ?
C18 N5 C3 N2 96.5(4) . . . . ?
C9 N5 C3 N2 -86.4(4) . . . . ?
C13 N7 C4 N17 -115.9(3) . . . . ?
C1 N7 C4 N17 78.5(4) . . . . ?
C13 N7 C4 C2 -3.5(3) . . . . ?
C1 N7 C4 C2 -169.1(3) . . . . ?
C26 N17 C4 N7 109.8(3) . . . . ?
C14 N17 C4 N7 -82.8(4) . . . . ?
C26 N17 C4 C2 -2.6(3) . . . . ?
C14 N17 C4 C2 164.9(3) . . . . ?
N8 C2 C4 N7 3.6(3) . . . . ?
N18 C2 C4 N7 -116.5(3) . . . . ?
N8 C2 C4 N17 124.7(2) . . . . ?
N18 C2 C4 N17 4.5(3) . . . . ?
C31 N14 C5 N15 101.8(4) . . . . ?
C30 N14 C5 N15 -88.0(4) . . . . ?
C21 N15 C5 N14 -100.9(3) . . . . ?
C9 N15 C5 N14 88.3(4) . . . . ?
C25 N3 C6 O2 2.8(5) . . . . ?
C16 N3 C6 O2 172.8(3) . . . . ?
C25 N3 C6 N4 -173.7(3) . . . . ?
C16 N3 C6 N4 -3.8(4) . . . . ?
C11 N4 C6 O2 -5.7(5) . . . . ?
C33 N4 C6 O2 -175.6(3) . . . . ?
C11 N4 C6 N3 170.8(3) . . . . ?
C33 N4 C6 N3 1.0(4) . . . . ?
C34 N9 C7 N8 99.2(4) . . . . ?
C22 N9 C7 N8 -88.7(4) . . . . ?
C13 N8 C7 N9 -96.4(4) . . . . ?
C2 N8 C7 N9 84.9(4) . . . . ?
C3 N2 C8 O1 1.2(5) . . . . ?
C30 N2 C8 O1 171.9(3) . . . . ?
C3 N2 C8 N1 -177.0(3) . . . . ?
C30 N2 C8 N1 -6.3(4) . . . . ?
C24 N1 C8 O1 -170.8(3) . . . . ?
C25 N1 C8 O1 -4.0(5) . . . . ?
C24 N1 C8 N2 7.3(4) . . . . ?
C25 N1 C8 N2 174.2(3) . . . . ?
C18 N5 C9 N15 -110.2(3) . . . . ?
C3 N5 C9 N15 72.4(4) . . . . ?
C18 N5 C9 C12 1.3(3) . . . . ?
C3 N5 C9 C12 -176.0(3) . . . . ?
C21 N15 C9 N5 114.5(3) . . . . ?
C5 N15 C9 N5 -73.9(4) . . . . ?
C21 N15 C9 C12 3.0(3) . . . . ?
C5 N15 C9 C12 174.6(3) . . . . ?
C28 N24 C10 N19 -97.5(3) . . . . ?
C17 N24 C10 N19 88.2(4) . . . . ?
C27 N19 C10 N24 95.2(4) . . . . ?
C29 N19 C10 N24 -85.2(4) . . . . ?
C20 N11 C11 N4 -104.0(3) . . . . ?
C23 N11 C11 N4 84.2(4) . . . . ?
C6 N4 C11 N11 108.1(3) . . . . ?
C33 N4 C11 N11 -83.1(4) . . . . ?
C18 N6 C12 N16 118.4(3) . . . . ?
C1 N6 C12 N16 -84.7(4) . . . . ?
C18 N6 C12 C9 6.6(3) . . . . ?
C1 N6 C12 C9 163.5(3) . . . . ?
C21 N16 C12 N6 -108.3(3) . . . . ?
C14 N16 C12 N6 77.5(4) . . . . ?
C21 N16 C12 C9 3.8(3) . . . . ?
C14 N16 C12 C9 -170.4(3) . . . . ?
N5 C9 C12 N6 -4.6(3) . . . . ?
N15 C9 C12 N6 116.1(3) . . . . ?
N5 C9 C12 N16 -124.6(3) . . . . ?
N15 C9 C12 N16 -3.9(3) . . . . ?
C4 N7 C13 O4 -176.4(3) . . . . ?
C1 N7 C13 O4 -10.4(5) . . . . ?
C4 N7 C13 N8 1.8(4) . . . . ?
C1 N7 C13 N8 167.9(3) . . . . ?
C2 N8 C13 O4 179.2(3) . . . . ?
C7 N8 C13 O4 0.3(5) . . . . ?
C2 N8 C13 N7 0.9(4) . . . . ?
C7 N8 C13 N7 -178.0(3) . . . . ?
C21 N16 C14 N17 107.5(4) . . . . ?
C12 N16 C14 N17 -78.8(4) . . . . ?
C26 N17 C14 N16 -109.6(3) . . . . ?
C4 N17 C14 N16 84.0(4) . . . . ?
C28 N23 C15 N21 119.0(3) . . . . ?
C23 N23 C15 N21 -85.5(4) . . . . ?
C35 N21 C15 N23 -114.3(3) . . . . ?
C33 N21 C15 N23 86.6(4) . . . . ?
C6 N3 C16 N22 115.5(3) . . . . ?
C25 N3 C16 N22 -74.4(4) . . . . ?
C6 N3 C16 C33 4.7(3) . . . . ?
C25 N3 C16 C33 174.8(3) . . . . ?
C35 N22 C16 N3 -110.8(3) . . . . ?
C32 N22 C16 N3 76.5(4) . . . . ?
C35 N22 C16 C33 0.9(3) . . . . ?
C32 N22 C16 C33 -171.8(3) . . . . ?
C28 N24 C17 N12 109.4(3) . . . . ?
C10 N24 C17 N12 -75.8(4) . . . . ?
C28 N24 C17 C23 -2.5(3) . . . . ?
C10 N24 C17 C23 172.3(3) . . . . ?
C20 N12 C17 N24 -118.7(3) . . . . ?
C19 N12 C17 N24 74.8(3) . . . . ?
C20 N12 C17 C23 -6.8(3) . . . . ?
C19 N12 C17 C23 -173.3(2) . . . . ?
C3 N5 C18 O3 0.9(5) . . . . ?
C9 N5 C18 O3 -176.5(3) . . . . ?
C3 N5 C18 N6 -179.8(3) . . . . ?
C9 N5 C18 N6 2.7(4) . . . . ?
C1 N6 C18 O3 15.7(5) . . . . ?
C12 N6 C18 O3 173.1(3) . . . . ?
C1 N6 C18 N5 -163.5(3) . . . . ?
C12 N6 C18 N5 -6.1(4) . . . . ?
C20 N12 C19 N10 106.6(3) . . . . ?
C17 N12 C19 N10 -88.5(3) . . . . ?
C34 N10 C19 N12 -108.3(3) . . . . ?
C29 N10 C19 N12 90.3(4) . . . . ?
C11 N11 C20 O6 6.3(5) . . . . ?
C23 N11 C20 O6 178.8(3) . . . . ?
C11 N11 C20 N12 -171.6(3) . . . . ?
C23 N11 C20 N12 1.0(3) . . . . ?
C19 N12 C20 O6 -7.5(5) . . . . ?
C17 N12 C20 O6 -173.9(3) . . . . ?
C19 N12 C20 N11 170.4(3) . . . . ?
C17 N12 C20 N11 4.0(3) . . . . ?
C9 N15 C21 O8 175.6(3) . . . . ?
C5 N15 C21 O8 4.0(5) . . . . ?
C9 N15 C21 N16 -0.8(4) . . . . ?
C5 N15 C21 N16 -172.4(3) . . . . ?
C14 N16 C21 O8 -4.1(5) . . . . ?
C12 N16 C21 O8 -178.5(3) . . . . ?
C14 N16 C21 N15 172.2(3) . . . . ?
C12 N16 C21 N15 -2.1(4) . . . . ?
C34 N9 C22 N20 -111.6(3) . . . . ?
C7 N9 C22 N20 75.6(4) . . . . ?
C34 N9 C22 C29 0.3(3) . . . . ?
C7 N9 C22 C29 -172.5(3) . . . . ?
C27 N20 C22 N9 118.4(3) . . . . ?
C36 N20 C22 N9 -72.0(4) . . . . ?
C27 N20 C22 C29 6.7(3) . . . . ?
C36 N20 C22 C29 176.3(3) . . . . ?
C20 N11 C23 N23 106.3(3) . . . . ?
C11 N11 C23 N23 -81.1(4) . . . . ?
C20 N11 C23 C17 -5.0(3) . . . . ?
C11 N11 C23 C17 167.5(3) . . . . ?
C28 N23 C23 N11 -121.0(3) . . . . ?
C15 N23 C23 N11 81.4(4) . . . . ?
C28 N23 C23 C17 -10.2(3) . . . . ?
C15 N23 C23 C17 -167.8(3) . . . . ?
N24 C17 C23 N11 126.9(2) . . . . ?
N12 C17 C23 N11 6.7(3) . . . . ?
N24 C17 C23 N23 7.3(3) . . . . ?
N12 C17 C23 N23 -112.9(2) . . . . ?
C31 N13 C24 N1 113.5(3) . . . . ?
C32 N13 C24 N1 -74.2(4) . . . . ?
C31 N13 C24 C30 2.1(3) . . . . ?
C32 N13 C24 C30 174.4(3) . . . . ?
C8 N1 C24 N13 -116.9(3) . . . . ?
C25 N1 C24 N13 76.4(4) . . . . ?
C8 N1 C24 C30 -5.4(3) . . . . ?
C25 N1 C24 C30 -172.1(3) . . . . ?
C6 N3 C25 N1 -103.7(3) . . . . ?
C16 N3 C25 N1 87.4(3) . . . . ?
C8 N1 C25 N3 103.9(3) . . . . ?
C24 N1 C25 N3 -90.6(4) . . . . ?
C36 N18 C26 O9 -6.7(5) . . . . ?
C2 N18 C26 O9 -173.4(3) . . . . ?
C36 N18 C26 N17 170.6(3) . . . . ?
C2 N18 C26 N17 3.9(3) . . . . ?
C4 N17 C26 O9 176.7(3) . . . . ?
C14 N17 C26 O9 9.0(5) . . . . ?
C4 N17 C26 N18 -0.6(3) . . . . ?
C14 N17 C26 N18 -168.4(3) . . . . ?
C10 N19 C27 O10 2.6(5) . . . . ?
C29 N19 C27 O10 -177.1(3) . . . . ?
C10 N19 C27 N20 179.6(3) . . . . ?
C29 N19 C27 N20 0.0(4) . . . . ?
C36 N20 C27 O10 2.9(5) . . . . ?
C22 N20 C27 O10 172.6(3) . . . . ?
C36 N20 C27 N19 -174.1(3) . . . . ?
C22 N20 C27 N19 -4.4(4) . . . . ?
C15 N23 C28 O11 -12.4(5) . . . . ?
C23 N23 C28 O11 -170.3(3) . . . . ?
C15 N23 C28 N24 166.9(3) . . . . ?
C23 N23 C28 N24 9.0(3) . . . . ?
C10 N24 C28 O11 0.6(5) . . . . ?
C17 N24 C28 O11 175.6(3) . . . . ?
C10 N24 C28 N23 -178.6(3) . . . . ?
C17 N24 C28 N23 -3.7(3) . . . . ?
C34 N10 C29 N19 121.1(3) . . . . ?
C19 N10 C29 N19 -75.8(4) . . . . ?
C34 N10 C29 C22 9.9(3) . . . . ?
C19 N10 C29 C22 173.0(3) . . . . ?
C27 N19 C29 N10 -107.6(3) . . . . ?
C10 N19 C29 N10 72.7(4) . . . . ?
C27 N19 C29 C22 4.1(3) . . . . ?
C10 N19 C29 C22 -175.6(3) . . . . ?
N9 C22 C29 N10 -5.9(3) . . . . ?
N20 C22 C29 N10 114.1(3) . . . . ?
N9 C22 C29 N19 -126.2(2) . . . . ?
N20 C22 C29 N19 -6.2(3) . . . . ?
C8 N2 C30 N14 115.0(3) . . . . ?
C3 N2 C30 N14 -74.5(4) . . . . ?
C8 N2 C30 C24 2.9(3) . . . . ?
C3 N2 C30 C24 173.4(3) . . . . ?
C31 N14 C30 N2 -114.7(3) . . . . ?
C5 N14 C30 N2 74.1(4) . . . . ?
C31 N14 C30 C24 -2.6(3) . . . . ?
C5 N14 C30 C24 -173.8(3) . . . . ?
N13 C24 C30 N2 120.8(3) . . . . ?
N1 C24 C30 N2 1.4(3) . . . . ?
N13 C24 C30 N14 0.3(3) . . . . ?
N1 C24 C30 N14 -119.0(3) . . . . ?
C32 N13 C31 O7 2.4(5) . . . . ?
C24 N13 C31 O7 174.9(3) . . . . ?
C32 N13 C31 N14 -176.3(3) . . . . ?
C24 N13 C31 N14 -3.8(4) . . . . ?
C5 N14 C31 O7 -3.4(5) . . . . ?
C30 N14 C31 O7 -174.7(3) . . . . ?
C5 N14 C31 N13 175.3(3) . . . . ?
C30 N14 C31 N13 4.0(4) . . . . ?
C31 N13 C32 N22 -101.5(3) . . . . ?
C24 N13 C32 N22 86.8(4) . . . . ?
C35 N22 C32 N13 99.3(3) . . . . ?
C16 N22 C32 N13 -88.7(4) . . . . ?
C35 N21 C33 N4 116.6(3) . . . . ?
C15 N21 C33 N4 -82.7(4) . . . . ?
C35 N21 C33 C16 5.8(3) . . . . ?
C15 N21 C33 C16 166.5(3) . . . . ?
C6 N4 C33 N21 -109.6(3) . . . . ?
C11 N4 C33 N21 80.5(4) . . . . ?
C6 N4 C33 C16 1.9(3) . . . . ?
C11 N4 C33 C16 -168.0(3) . . . . ?
N3 C16 C33 N21 116.1(2) . . . . ?
N22 C16 C33 N21 -3.8(3) . . . . ?
N3 C16 C33 N4 -3.8(3) . . . . ?
N22 C16 C33 N4 -123.7(2) . . . . ?
C7 N9 C34 O5 2.1(5) . . . . ?
C22 N9 C34 O5 -170.9(3) . . . . ?
C7 N9 C34 N10 178.9(3) . . . . ?
C22 N9 C34 N10 5.9(4) . . . . ?
C29 N10 C34 O5 166.6(3) . . . . ?
C19 N10 C34 O5 3.2(5) . . . . ?
C29 N10 C34 N9 -10.2(4) . . . . ?
C19 N10 C34 N9 -173.6(3) . . . . ?
C32 N22 C35 O12 -3.5(5) . . . . ?
C16 N22 C35 O12 -176.3(3) . . . . ?
C32 N22 C35 N21 175.4(3) . . . . ?
C16 N22 C35 N21 2.6(3) . . . . ?
C33 N21 C35 O12 173.4(3) . . . . ?
C15 N21 C35 O12 12.5(5) . . . . ?
C33 N21 C35 N22 -5.4(3) . . . . ?
C15 N21 C35 N22 -166.4(3) . . . . ?
C26 N18 C36 N20 105.2(3) . . . . ?
C2 N18 C36 N20 -89.8(4) . . . . ?
C27 N20 C36 N18 -106.3(3) . . . . ?
C22 N20 C36 N18 85.5(4) . . . . ?
